data_1559524
loop_
_publ_author_name
'Maity, Dilip Kumar'
'Paul, Rakesh Kumar'
'Desiraju, Gautam R.'

_publ_section_title
;
 Drug-Drug Binary Solids of Nitrofurantoin and Trimethoprim: Crystal
 Engineering and Pharmaceutical Properties.
;
_journal_name_full 'Molecular pharmaceutics'
_journal_paper_doi 10.1021/acs.molpharmaceut.0c00090
_journal_year 2020
_chemical_formula_moiety 'C14 H18 N4 O3, C8 H6 N4 O5, 0.5(C4 H8 O2), 0.5(C H3 N O2)'
_chemical_formula_sum 'C24.5 H29.5 N8.5 O10'
_chemical_formula_weight 603.06
_space_group_crystal_system triclinic
_space_group_IT_number 2
_space_group_name_Hall '-P 1'
_space_group_name_H-M_alt 'P -1'
_atom_sites_solution_hydrogens mixed
_audit_creation_method SHELXL-2017/1
_cell_angle_alpha 76.759(5)
_cell_angle_beta 73.876(5)
_cell_angle_gamma 80.486(6)
_cell_formula_units_Z 4
_cell_length_a 11.713(3)
_cell_length_b 15.643(3)
_cell_length_c 16.597(4)
_cell_measurement_reflns_used 250
_cell_measurement_temperature 293(2)
_cell_measurement_theta_max 25.0
_cell_measurement_theta_min 3.1
_cell_volume 2826.9(11)
_computing_structure_refinement 'SHELXL-2017/1 (Sheldrick, 2017)'
_diffrn_ambient_temperature 293(2)
_diffrn_measured_fraction_theta_full 0.998
_diffrn_measured_fraction_theta_max 0.998
_diffrn_measurement_device_type CCD
_diffrn_radiation_type MoK\a
_diffrn_radiation_wavelength 0.71073
_diffrn_reflns_av_R_equivalents 0.0972
_diffrn_reflns_av_unetI/netI 0.1258
_diffrn_reflns_Laue_measured_fraction_full 0.998
_diffrn_reflns_Laue_measured_fraction_max 0.998
_diffrn_reflns_limit_h_max 13
_diffrn_reflns_limit_h_min -13
_diffrn_reflns_limit_k_max 18
_diffrn_reflns_limit_k_min -18
_diffrn_reflns_limit_l_max 19
_diffrn_reflns_limit_l_min -19
_diffrn_reflns_number 24439
_diffrn_reflns_point_group_measured_fraction_full 0.998
_diffrn_reflns_point_group_measured_fraction_max 0.998
_diffrn_reflns_theta_full 24.999
_diffrn_reflns_theta_max 24.999
_diffrn_reflns_theta_min 3.081
_diffrn_source 'fine-focus sealed tube'
_exptl_absorpt_coefficient_mu 0.112
_exptl_crystal_colour Yellow
_exptl_crystal_density_diffrn 1.417
_exptl_crystal_description Block
_exptl_crystal_F_000 1264
_exptl_crystal_size_max 0.462
_exptl_crystal_size_mid 0.375
_exptl_crystal_size_min 0.289
_refine_diff_density_max 0.217
_refine_diff_density_min -0.219
_refine_diff_density_rms 0.051
_refine_ls_extinction_coef 0.0008(3)
_refine_ls_extinction_expression Fc^*^=kFc[1+0.001xFc^2^\l^3^/sin(2\q)]^-1/4^
_refine_ls_extinction_method 'SHELXL-2017/1 (Sheldrick 2017)'
_refine_ls_goodness_of_fit_ref 0.995
_refine_ls_hydrogen_treatment mixed
_refine_ls_matrix_type full
_refine_ls_number_parameters 794
_refine_ls_number_reflns 9927
_refine_ls_number_restraints 1
_refine_ls_restrained_S_all 0.995
_refine_ls_R_factor_all 0.1890
_refine_ls_R_factor_gt 0.0744
_refine_ls_shift/su_max 0.000
_refine_ls_shift/su_mean 0.000
_refine_ls_structure_factor_coef Fsqd
_refine_ls_weighting_details 'w=1/[\s^2^(Fo^2^)+(0.0668P)^2^] where P=(Fo^2^+2Fc^2^)/3'
_refine_ls_weighting_scheme calc
_refine_ls_wR_factor_gt 0.1426
_refine_ls_wR_factor_ref 0.1843
_reflns_Friedel_coverage 0.000
_reflns_number_gt 4297
_reflns_number_total 9927
_reflns_threshold_expression 'I > 2\s(I)'
_cod_data_source_file mp0c00090_si_002.cif
_cod_data_source_block DM7
_cod_depositor_comments
;

2022-03-18
Z value and formula fixed to values more according to usual
chemical conventions.                 miguel
;
_cod_original_formula_sum 'C49 H59 N17 O20'
_cod_original_formula_weight 1206.13
_cod_original_formula_moiety '2(C14 H18 N4 O3), 2(C8 H6 N4 O5), C4 H8 O2, C H3 N O2'
_cod_original_formula_units_Z 2
_cod_database_code 1559524
_shelx_shelxl_version_number 2017/1
_shelx_space_group_comment
;
The symmetry employed for this shelxl refinement is uniquely defined
by the following loop, which should always be used as a source of
symmetry information in preference to the above space-group names.
They are only intended as comments.
;
_shelx_estimated_absorpt_t_min 0.9026
_shelx_estimated_absorpt_t_max 0.9876

loop_
_space_group_symop_operation_xyz
'x, y, z'
'-x, -y, -z'

loop_
_atom_site_label
_atom_site_type_symbol
_atom_site_fract_x
_atom_site_fract_y
_atom_site_fract_z
_atom_site_U_iso_or_equiv
_atom_site_adp_type
_atom_site_occupancy
_atom_site_site_symmetry_order
_atom_site_calc_flag
_atom_site_refinement_flags_posn
_atom_site_refinement_flags_adp
_atom_site_refinement_flags_occupancy
_atom_site_disorder_assembly
_atom_site_disorder_group
O17 O 0.4035(3) 0.7488(2) 0.1364(2) 0.0626(10) Uani 1 1 d . . . . .
O18 O 0.4314(3) 0.8707(2) 0.1736(2) 0.0549(9) Uani 1 1 d . . . . .
C46 C 0.4694(4) 0.7978(3) 0.1403(3) 0.0468(13) Uani 1 1 d . . . . .
C45 C 0.6015(4) 0.7874(3) 0.1090(3) 0.0631(15) Uani 1 1 d . . . . .
H45A H 0.635096 0.823706 0.133910 0.095 Uiso 1 1 calc R U . . .
H45B H 0.623333 0.805099 0.047835 0.095 Uiso 1 1 calc R U . . .
H45C H 0.631460 0.726684 0.124831 0.095 Uiso 1 1 calc R U . . .
N17 N 0.9405(5) 0.7967(4) -0.3534(3) 0.0667(14) Uani 1 1 d . . . . .
C47 C 0.3028(4) 0.8879(4) 0.2059(4) 0.0739(17) Uani 1 1 d . . . . .
H47A H 0.273109 0.839813 0.251652 0.089 Uiso 1 1 calc R U . . .
H47B H 0.263115 0.893030 0.160659 0.089 Uiso 1 1 calc R U . . .
C48 C 0.2782(5) 0.9723(4) 0.2386(4) 0.116(3) Uani 1 1 d . . . . .
H48A H 0.193593 0.985243 0.260371 0.175 Uiso 1 1 calc R U . . .
H48B H 0.317557 0.966506 0.283439 0.175 Uiso 1 1 calc R U . . .
H48C H 0.307603 1.019509 0.192812 0.175 Uiso 1 1 calc R U . . .
O19 O 0.9462(5) 0.7417(3) -0.3911(3) 0.125(2) Uani 1 1 d . . . . .
O20 O 0.8555(4) 0.8148(4) -0.3000(3) 0.137(2) Uani 1 1 d . . . . .
C49 C 1.0396(6) 0.8468(5) -0.3700(5) 0.145(3) Uani 1 1 d . . . . .
H49A H 1.010440 0.904977 -0.358415 0.218 Uiso 1 1 calc R U . . .
H49B H 1.083187 0.851156 -0.428735 0.218 Uiso 1 1 calc R U . . .
H49C H 1.091382 0.817831 -0.333743 0.218 Uiso 1 1 calc R U . . .
H40 H 0.250(3) 0.489(2) 0.4458(19) 0.012(9) Uiso 1 1 d . . . . .
H32 H 0.769(3) 0.496(3) -0.066(2) 0.048(13) Uiso 1 1 d . . . . .
H9 H 1.2342(19) 0.566(3) -0.176(3) 0.074(16) Uiso 1 1 d D . . . .
H13 H 0.714(4) 0.576(3) 0.327(3) 0.087(18) Uiso 1 1 d . . . . .
O9 O 0.6178(2) 0.3819(2) 0.01286(18) 0.0438(8) Uani 1 1 d . . . . .
N9 N 1.1495(3) 0.5595(2) -0.1577(2) 0.0382(9) Uani 1 1 d D . . . .
O8 O 1.1692(2) 0.4152(2) -0.0856(2) 0.0501(9) Uani 1 1 d . . . . .
N5 N 1.5942(3) 0.5266(2) -0.2234(2) 0.0352(9) Uani 1 1 d . . . . .
O4 O 1.3272(3) 1.05716(19) -0.3385(2) 0.0533(9) Uani 1 1 d . . . . .
N6 N 1.3884(3) 0.5824(2) -0.2062(2) 0.0358(9) Uani 1 1 d . . . . .
O5 O 1.2186(2) 1.01437(18) -0.44060(19) 0.0473(8) Uani 1 1 d . . . . .
C25 C 1.5395(3) 0.6799(3) -0.2773(3) 0.0317(10) Uani 1 1 d . . . . .
C26 C 1.6248(3) 0.6080(3) -0.2630(3) 0.0326(11) Uani 1 1 d . . . . .
N10 N 0.9854(3) 0.4928(2) -0.0955(2) 0.0403(9) Uani 1 1 d . . . . .
C31 C 1.1094(4) 0.4806(3) -0.1103(3) 0.0357(11) Uani 1 1 d . . . . .
C36 C 0.5765(4) 0.3046(3) 0.0568(3) 0.0446(12) Uani 1 1 d . . . . .
C16 C 1.4500(4) 0.9151(3) -0.3287(3) 0.0384(11) Uani 1 1 d . . . . .
H16 H 1.484443 0.928117 -0.289364 0.046 Uiso 1 1 calc R U . . .
O6 O 1.2896(3) 0.86464(19) -0.50240(19) 0.0490(8) Uani 1 1 d . . . . .
N8 N 1.4454(3) 0.4372(2) -0.1565(2) 0.0499(11) Uani 1 1 d . . . . .
H8A H 1.371221 0.428252 -0.139497 0.060 Uiso 1 1 calc R U . . .
H8B H 1.499750 0.394193 -0.148565 0.060 Uiso 1 1 calc R U . . .
C24 C 1.5787(4) 0.7694(3) -0.3240(3) 0.0431(12) Uani 1 1 d . . . . .
H24A H 1.608515 0.794249 -0.286344 0.052 Uiso 1 1 calc R U . . .
H24B H 1.644652 0.761192 -0.373049 0.052 Uiso 1 1 calc R U . . .
C18 C 1.3124(4) 0.9570(3) -0.4169(3) 0.0370(11) Uani 1 1 d . . . . .
C27 C 1.4764(4) 0.5185(3) -0.1956(2) 0.0320(10) Uani 1 1 d . . . . .
N7 N 1.7419(3) 0.6150(2) -0.2886(2) 0.0477(10) Uani 1 1 d . . . . .
H7A H 1.792040 0.569365 -0.279410 0.057 Uiso 1 1 calc R U . . .
H7B H 1.767247 0.665198 -0.314301 0.057 Uiso 1 1 calc R U . . .
C17 C 1.3659(4) 0.9764(3) -0.3607(3) 0.0389(11) Uani 1 1 d . . . . .
N11 N 0.9203(3) 0.4263(2) -0.0507(2) 0.0404(9) Uani 1 1 d . . . . .
C15 C 1.4830(3) 0.8352(3) -0.3546(3) 0.0368(11) Uani 1 1 d . . . . .
C28 C 1.4238(4) 0.6620(3) -0.2488(3) 0.0365(11) Uani 1 1 d . . . . .
H28 H 1.364874 0.707747 -0.259244 0.044 Uiso 1 1 calc R U . . .
O7 O 1.0692(3) 0.6985(2) -0.2088(2) 0.0583(10) Uani 1 1 d . . . . .
C32 C 0.8067(4) 0.4408(3) -0.0405(3) 0.0407(12) Uani 1 1 d . . . . .
C19 C 1.3462(4) 0.8769(3) -0.4454(3) 0.0369(11) Uani 1 1 d . . . . .
O10 O 0.3885(3) 0.3660(3) 0.0510(3) 0.0831(13) Uani 1 1 d . . . . .
C20 C 1.4322(3) 0.8164(3) -0.4141(3) 0.0407(12) Uani 1 1 d . . . . .
H20 H 1.455913 0.763127 -0.433061 0.049 Uiso 1 1 calc R U . . .
N12 N 0.4527(4) 0.3005(3) 0.0735(3) 0.0595(12) Uani 1 1 d . . . . .
C33 C 0.7390(4) 0.3681(3) 0.0066(3) 0.0414(12) Uani 1 1 d . . . . .
O11 O 0.4167(3) 0.2290(3) 0.1125(3) 0.0902(13) Uani 1 1 d . . . . .
C30 C 1.0590(4) 0.6230(3) -0.1712(3) 0.0430(12) Uani 1 1 d . . . . .
C29 C 0.9436(4) 0.5831(3) -0.1314(3) 0.0400(12) Uani 1 1 d . . . . .
H29A H 0.892788 0.613442 -0.087210 0.048 Uiso 1 1 calc R U . . .
H29B H 0.900549 0.584120 -0.173866 0.048 Uiso 1 1 calc R U . . .
C35 C 0.6629(4) 0.2435(3) 0.0776(3) 0.0488(13) Uani 1 1 d . . . . .
H35 H 0.655156 0.185627 0.106946 0.059 Uiso 1 1 calc R U . . .
C21 C 1.3861(5) 1.0840(3) -0.2863(3) 0.0703(16) Uani 1 1 d . . . . .
H21A H 1.350637 1.141448 -0.275431 0.106 Uiso 1 1 calc R U . . .
H21B H 1.378407 1.042474 -0.233172 0.106 Uiso 1 1 calc R U . . .
H21C H 1.469166 1.086388 -0.314967 0.106 Uiso 1 1 calc R U . . .
C34 C 0.7684(4) 0.2855(3) 0.0453(3) 0.0490(13) Uani 1 1 d . . . . .
H34 H 0.844574 0.260437 0.050061 0.059 Uiso 1 1 calc R U . . .
C23 C 1.3237(5) 0.7858(3) -0.5356(4) 0.0805(19) Uani 1 1 d . . . . .
H23A H 1.277132 0.785460 -0.574832 0.121 Uiso 1 1 calc R U . . .
H23B H 1.406961 0.782704 -0.564817 0.121 Uiso 1 1 calc R U . . .
H23C H 1.310029 0.735740 -0.489523 0.121 Uiso 1 1 calc R U . . .
C22 C 1.2459(5) 1.0624(3) -0.5243(3) 0.0830(19) Uani 1 1 d . . . . .
H22A H 1.176414 1.100304 -0.535360 0.125 Uiso 1 1 calc R U . . .
H22B H 1.309230 1.097595 -0.531557 0.125 Uiso 1 1 calc R U . . .
H22C H 1.270990 1.022412 -0.563535 0.125 Uiso 1 1 calc R U . . .
O13 O 0.6606(2) 0.42171(19) 0.40516(19) 0.0480(8) Uani 1 1 d . . . . .
O14 O 0.1134(2) 0.37277(19) 0.52104(18) 0.0431(8) Uani 1 1 d . . . . .
N14 N 0.4717(3) 0.4946(2) 0.4054(2) 0.0372(9) Uani 1 1 d . . . . .
N13 N 0.6292(3) 0.5687(2) 0.3436(2) 0.0373(9) Uani 1 1 d . . . . .
C44 C 0.0755(4) 0.2953(3) 0.5670(3) 0.0395(11) Uani 1 1 d . . . . .
C39 C 0.5954(4) 0.4871(3) 0.3862(3) 0.0367(11) Uani 1 1 d . . . . .
N15 N 0.4119(3) 0.4242(2) 0.4504(2) 0.0375(9) Uani 1 1 d . . . . .
O12 O 0.5375(3) 0.7080(2) 0.3073(2) 0.0548(9) Uani 1 1 d . . . . .
N16 N -0.0503(4) 0.2912(3) 0.5847(3) 0.0581(12) Uani 1 1 d . . . . .
O15 O -0.0857(3) 0.2208(3) 0.6267(2) 0.0839(13) Uani 1 1 d . . . . .
O16 O -0.1132(3) 0.3551(3) 0.5577(3) 0.0811(12) Uani 1 1 d . . . . .
C40 C 0.2980(4) 0.4352(3) 0.4649(3) 0.0408(12) Uani 1 1 d . . . . .
C41 C 0.2349(4) 0.3611(3) 0.5127(3) 0.0378(11) Uani 1 1 d . . . . .
C37 C 0.4216(4) 0.5847(3) 0.3777(3) 0.0401(11) Uani 1 1 d . . . . .
H37A H 0.371383 0.609848 0.425587 0.048 Uiso 1 1 calc R U . . .
H37B H 0.375807 0.587521 0.336364 0.048 Uiso 1 1 calc R U . . .
C38 C 0.5338(4) 0.6300(3) 0.3375(3) 0.0405(12) Uani 1 1 d . . . . .
C43 C 0.1627(4) 0.2357(3) 0.5878(3) 0.0509(13) Uani 1 1 d . . . . .
H43 H 0.156076 0.178364 0.618844 0.061 Uiso 1 1 calc R U . . .
C42 C 0.2672(4) 0.2782(3) 0.5527(3) 0.0490(13) Uani 1 1 d . . . . .
H42 H 0.344209 0.254107 0.556234 0.059 Uiso 1 1 calc R U . . .
N1 N 0.0716(3) 0.5420(2) 0.2790(2) 0.0369(9) Uani 1 1 d . . . . .
N2 N -0.1324(3) 0.5949(2) 0.2834(2) 0.0352(9) Uani 1 1 d . . . . .
O1 O -0.1720(3) 1.07100(19) 0.1347(2) 0.0575(9) Uani 1 1 d . . . . .
O2 O -0.2430(3) 1.04486(19) 0.00486(19) 0.0525(9) Uani 1 1 d . . . . .
C11 C 0.0194(3) 0.6909(3) 0.2106(3) 0.0314(10) Uani 1 1 d . . . . .
O3 O -0.1850(3) 0.88831(19) -0.0470(2) 0.0493(8) Uani 1 1 d . . . . .
C12 C 0.1035(4) 0.6203(3) 0.2342(3) 0.0338(11) Uani 1 1 d . . . . .
N3 N -0.0774(3) 0.4536(2) 0.3482(2) 0.0545(11) Uani 1 1 d . . . . .
H3A H -0.151439 0.444320 0.364446 0.065 Uiso 1 1 calc R U . . .
H3B H -0.023493 0.412397 0.361248 0.065 Uiso 1 1 calc R U . . .
C13 C -0.0459(4) 0.5329(3) 0.3022(3) 0.0366(11) Uani 1 1 d . . . . .
C2 C -0.0595(3) 0.9259(3) 0.1501(3) 0.0395(11) Uani 1 1 d . . . . .
H2 H -0.030767 0.936196 0.193544 0.047 Uiso 1 1 calc R U . . .
C10 C 0.0623(4) 0.7783(3) 0.1613(3) 0.0429(12) Uani 1 1 d . . . . .
H10A H 0.130977 0.766731 0.115116 0.051 Uiso 1 1 calc R U . . .
H10B H 0.089533 0.804768 0.199092 0.051 Uiso 1 1 calc R U . . .
C14 C -0.0958(4) 0.6726(3) 0.2361(3) 0.0354(11) Uani 1 1 d . . . . .
H14 H -0.153633 0.716493 0.220023 0.043 Uiso 1 1 calc R U . . .
C4 C -0.1747(4) 0.9766(3) 0.0459(3) 0.0386(11) Uani 1 1 d . . . . .
N4 N 0.2209(3) 0.6293(2) 0.2121(2) 0.0465(10) Uani 1 1 d . . . . .
H4A H 0.270960 0.585721 0.226900 0.056 Uiso 1 1 calc R U . . .
H4B H 0.246037 0.678589 0.183051 0.056 Uiso 1 1 calc R U . . .
C3 C -0.1343(4) 0.9906(3) 0.1122(3) 0.0386(11) Uani 1 1 d . . . . .
C1 C -0.0273(3) 0.8458(3) 0.1233(3) 0.0361(11) Uani 1 1 d . . . . .
C5 C -0.1416(4) 0.8963(3) 0.0184(3) 0.0394(11) Uani 1 1 d . . . . .
C6 C -0.0697(3) 0.8302(3) 0.0588(3) 0.0371(11) Uani 1 1 d . . . . .
H6 H -0.050281 0.775594 0.042351 0.045 Uiso 1 1 calc R U . . .
C7 C -0.1562(4) 0.8057(3) -0.0748(3) 0.0564(14) Uani 1 1 d . . . . .
H7C H -0.191759 0.808235 -0.121024 0.085 Uiso 1 1 calc R U . . .
H7E H -0.070964 0.793697 -0.093873 0.085 Uiso 1 1 calc R U . . .
H7D H -0.186478 0.759530 -0.028195 0.085 Uiso 1 1 calc R U . . .
C9 C -0.1244(4) 1.0899(3) 0.1973(3) 0.0606(15) Uani 1 1 d . . . . .
H9A H -0.156888 1.147810 0.208154 0.091 Uiso 1 1 calc R U . . .
H9B H -0.144864 1.047016 0.249185 0.091 Uiso 1 1 calc R U . . .
H9C H -0.038950 1.087554 0.177233 0.091 Uiso 1 1 calc R U . . .
C8 C -0.3661(4) 1.0353(3) 0.0281(3) 0.0688(16) Uani 1 1 d . . . . .
H8C H -0.407361 1.084629 -0.002638 0.103 Uiso 1 1 calc R U . . .
H8D H -0.377945 0.981606 0.014292 0.103 Uiso 1 1 calc R U . . .
H8E H -0.396924 1.033226 0.088391 0.103 Uiso 1 1 calc R U . . .

loop_
_atom_site_aniso_label
_atom_site_aniso_U_11
_atom_site_aniso_U_22
_atom_site_aniso_U_33
_atom_site_aniso_U_23
_atom_site_aniso_U_13
_atom_site_aniso_U_12
O17 0.052(2) 0.053(2) 0.088(3) -0.009(2) -0.019(2) -0.0225(19)
O18 0.043(2) 0.054(2) 0.067(2) -0.0131(18) -0.0124(18) -0.0053(18)
C46 0.046(3) 0.039(3) 0.048(3) -0.001(3) -0.009(3) -0.001(3)
C45 0.047(3) 0.061(4) 0.074(4) -0.006(3) -0.005(3) -0.012(3)
N17 0.063(3) 0.074(4) 0.053(3) 0.002(3) -0.017(3) 0.006(3)
C47 0.039(3) 0.096(5) 0.081(4) -0.023(4) -0.005(3) -0.003(3)
C48 0.094(5) 0.112(6) 0.151(7) -0.074(5) -0.029(5) 0.033(5)
O19 0.208(6) 0.070(3) 0.123(4) -0.029(3) -0.088(4) 0.004(3)
O20 0.088(4) 0.196(6) 0.106(4) -0.013(4) -0.019(3) 0.012(4)
C49 0.118(6) 0.171(8) 0.164(8) 0.037(6) -0.061(5) -0.118(6)
O9 0.0326(18) 0.051(2) 0.048(2) -0.0081(16) -0.0107(15) -0.0042(16)
N9 0.027(2) 0.041(2) 0.044(2) -0.0072(19) -0.0060(19) -0.003(2)
O8 0.0376(18) 0.050(2) 0.060(2) -0.0031(17) -0.0171(17) 0.0010(17)
N5 0.023(2) 0.035(2) 0.046(2) -0.0027(18) -0.0087(17) -0.0053(18)
O4 0.064(2) 0.0355(18) 0.070(2) -0.0215(17) -0.0327(19) 0.0096(17)
N6 0.0266(19) 0.033(2) 0.046(2) -0.0077(18) -0.0108(17) 0.0045(18)
O5 0.0480(19) 0.0412(18) 0.051(2) -0.0059(16) -0.0216(17) 0.0114(16)
C25 0.024(2) 0.032(2) 0.037(3) -0.004(2) -0.009(2) 0.002(2)
C26 0.025(2) 0.035(3) 0.041(3) -0.008(2) -0.012(2) -0.002(2)
N10 0.032(2) 0.038(2) 0.048(2) -0.0056(19) -0.0102(19) 0.000(2)
C31 0.029(3) 0.042(3) 0.038(3) -0.011(2) -0.010(2) -0.003(2)
C36 0.039(3) 0.050(3) 0.046(3) -0.009(3) -0.007(2) -0.014(3)
C16 0.039(3) 0.033(3) 0.047(3) -0.007(2) -0.018(2) -0.003(2)
O6 0.062(2) 0.0381(18) 0.058(2) -0.0150(16) -0.0339(18) 0.0021(17)
N8 0.033(2) 0.030(2) 0.078(3) 0.005(2) -0.014(2) -0.0028(18)
C24 0.032(3) 0.031(3) 0.062(3) -0.001(2) -0.014(2) -0.002(2)
C18 0.037(3) 0.027(2) 0.042(3) -0.001(2) -0.008(2) 0.001(2)
C27 0.036(3) 0.031(3) 0.028(3) -0.003(2) -0.008(2) -0.004(2)
N7 0.031(2) 0.037(2) 0.071(3) 0.003(2) -0.017(2) 0.0007(19)
C17 0.039(3) 0.030(3) 0.048(3) -0.010(2) -0.012(2) 0.001(2)
N11 0.038(2) 0.042(2) 0.041(2) -0.0133(19) -0.0038(19) -0.006(2)
C15 0.029(2) 0.032(3) 0.047(3) 0.000(2) -0.010(2) -0.004(2)
C28 0.032(3) 0.029(3) 0.046(3) -0.004(2) -0.012(2) 0.002(2)
O7 0.051(2) 0.037(2) 0.078(3) -0.0008(18) -0.0124(19) -0.0032(18)
C32 0.034(3) 0.043(3) 0.047(3) -0.014(3) -0.008(2) -0.004(3)
C19 0.030(2) 0.034(3) 0.046(3) -0.007(2) -0.011(2) 0.000(2)
O10 0.043(2) 0.101(3) 0.100(3) -0.004(3) -0.027(2) -0.002(2)
C20 0.034(3) 0.035(3) 0.050(3) -0.008(2) -0.009(2) 0.001(2)
N12 0.040(3) 0.079(4) 0.060(3) -0.003(3) -0.017(2) -0.014(3)
C33 0.034(3) 0.047(3) 0.046(3) -0.016(3) -0.010(2) -0.002(3)
O11 0.069(3) 0.103(3) 0.099(3) 0.009(3) -0.023(2) -0.050(3)
C30 0.041(3) 0.043(3) 0.044(3) -0.011(3) -0.008(2) -0.002(3)
C29 0.034(3) 0.036(3) 0.051(3) -0.019(2) -0.010(2) 0.009(2)
C35 0.048(3) 0.034(3) 0.061(3) -0.007(2) -0.011(3) -0.005(3)
C21 0.090(4) 0.051(3) 0.089(4) -0.024(3) -0.048(4) -0.002(3)
C34 0.031(3) 0.049(3) 0.065(4) -0.015(3) -0.010(3) 0.002(3)
C23 0.108(5) 0.063(4) 0.094(5) -0.042(3) -0.057(4) 0.016(4)
C22 0.112(5) 0.059(4) 0.067(4) 0.007(3) -0.032(4) 0.013(4)
O13 0.0332(18) 0.0423(19) 0.061(2) 0.0018(16) -0.0139(16) 0.0022(16)
O14 0.0316(18) 0.047(2) 0.049(2) -0.0067(16) -0.0065(15) -0.0072(16)
N14 0.029(2) 0.036(2) 0.044(2) -0.0062(19) -0.0069(18) -0.0033(19)
N13 0.031(2) 0.037(2) 0.042(2) -0.0019(19) -0.0111(19) -0.005(2)
C44 0.033(3) 0.050(3) 0.035(3) -0.005(2) -0.004(2) -0.015(3)
C39 0.035(3) 0.039(3) 0.035(3) -0.006(2) -0.010(2) -0.002(2)
N15 0.037(2) 0.039(2) 0.036(2) -0.0058(18) -0.0091(18) -0.006(2)
O12 0.055(2) 0.0363(19) 0.066(2) -0.0043(17) -0.0089(18) -0.0042(17)
N16 0.047(3) 0.069(3) 0.062(3) -0.013(3) -0.012(2) -0.018(3)
O15 0.064(3) 0.096(3) 0.089(3) 0.016(3) -0.022(2) -0.045(2)
O16 0.048(2) 0.081(3) 0.109(3) -0.003(3) -0.023(2) -0.007(2)
C40 0.042(3) 0.039(3) 0.044(3) -0.014(2) -0.011(2) -0.001(3)
C41 0.026(2) 0.045(3) 0.043(3) -0.013(2) -0.005(2) -0.005(2)
C37 0.038(3) 0.038(3) 0.045(3) -0.011(2) -0.011(2) 0.001(2)
C38 0.042(3) 0.040(3) 0.038(3) -0.007(2) -0.009(2) -0.005(3)
C43 0.049(3) 0.053(3) 0.052(3) -0.006(3) -0.014(3) -0.011(3)
C42 0.038(3) 0.051(3) 0.055(3) -0.007(3) -0.009(3) -0.005(3)
N1 0.033(2) 0.032(2) 0.044(2) -0.0023(18) -0.0122(18) -0.0013(19)
N2 0.027(2) 0.034(2) 0.042(2) -0.0039(18) -0.0098(17) 0.0033(18)
O1 0.074(2) 0.0322(18) 0.073(2) -0.0193(17) -0.030(2) 0.0079(18)
O2 0.050(2) 0.0436(19) 0.060(2) 0.0006(16) -0.0233(17) 0.0087(17)
C11 0.027(2) 0.027(2) 0.039(3) -0.009(2) -0.008(2) 0.002(2)
O3 0.051(2) 0.047(2) 0.054(2) -0.0141(17) -0.0217(17) 0.0029(17)
C12 0.027(3) 0.041(3) 0.036(3) -0.014(2) -0.010(2) 0.001(2)
N3 0.038(2) 0.042(2) 0.073(3) 0.010(2) -0.015(2) -0.003(2)
C13 0.033(3) 0.035(3) 0.039(3) -0.004(2) -0.009(2) -0.002(2)
C2 0.034(3) 0.034(3) 0.049(3) -0.001(2) -0.014(2) -0.004(2)
C10 0.035(3) 0.035(3) 0.059(3) -0.002(2) -0.020(2) 0.000(2)
C14 0.027(2) 0.031(3) 0.046(3) -0.004(2) -0.012(2) 0.004(2)
C4 0.035(3) 0.032(3) 0.043(3) 0.002(2) -0.012(2) 0.004(2)
N4 0.030(2) 0.036(2) 0.068(3) 0.0038(19) -0.017(2) -0.0003(18)
C3 0.036(3) 0.030(3) 0.048(3) -0.007(2) -0.008(2) -0.003(2)
C1 0.027(2) 0.031(3) 0.047(3) 0.000(2) -0.008(2) -0.006(2)
C5 0.035(3) 0.037(3) 0.044(3) -0.006(2) -0.011(2) -0.002(2)
C6 0.036(3) 0.028(2) 0.048(3) -0.013(2) -0.010(2) 0.001(2)
C7 0.045(3) 0.063(3) 0.066(4) -0.034(3) -0.007(3) -0.003(3)
C9 0.070(4) 0.047(3) 0.072(4) -0.024(3) -0.019(3) -0.008(3)
C8 0.046(3) 0.062(4) 0.092(4) 0.000(3) -0.027(3) 0.010(3)

loop_
_atom_type_symbol
_atom_type_description
_atom_type_scat_dispersion_real
_atom_type_scat_dispersion_imag
_atom_type_scat_source
C C 0.0033 0.0016 'International Tables Vol C Tables 4.2.6.8 and 6.1.1.4'
H H 0.0000 0.0000 'International Tables Vol C Tables 4.2.6.8 and 6.1.1.4'
N N 0.0061 0.0033 'International Tables Vol C Tables 4.2.6.8 and 6.1.1.4'
O O 0.0106 0.0060 'International Tables Vol C Tables 4.2.6.8 and 6.1.1.4'

loop_
_geom_angle_atom_site_label_1
_geom_angle_atom_site_label_2
_geom_angle_atom_site_label_3
_geom_angle
_geom_angle_site_symmetry_1
_geom_angle_site_symmetry_3
_geom_angle_publ_flag
C46 O18 C47 115.9(4) . . ?
O17 C46 O18 123.2(4) . . ?
O17 C46 C45 125.7(5) . . ?
O18 C46 C45 111.1(5) . . ?
O19 N17 O20 123.1(7) . . ?
O19 N17 C49 120.6(6) . . ?
O20 N17 C49 116.2(7) . . ?
O18 C47 C48 107.8(5) . . ?
C36 O9 C33 104.8(3) . . ?
C30 N9 C31 112.8(4) . . ?
C27 N5 C26 116.3(3) . . ?
C17 O4 C21 117.7(3) . . ?
C27 N6 C28 115.2(3) . . ?
C18 O5 C22 114.9(4) . . ?
C28 C25 C26 115.4(4) . . ?
C28 C25 C24 124.4(4) . . ?
C26 C25 C24 120.2(4) . . ?
N7 C26 N5 115.4(4) . . ?
N7 C26 C25 122.3(4) . . ?
N5 C26 C25 122.3(4) . . ?
N11 N10 C31 120.1(3) . . ?
N11 N10 C29 128.6(3) . . ?
C31 N10 C29 111.3(4) . . ?
O8 C31 N9 126.8(4) . . ?
O8 C31 N10 126.9(4) . . ?
N9 C31 N10 106.2(4) . . ?
C35 C36 O9 112.7(4) . . ?
C35 C36 N12 130.5(5) . . ?
O9 C36 N12 116.8(4) . . ?
C15 C16 C17 120.6(4) . . ?
C19 O6 C23 118.0(3) . . ?
C15 C24 C25 115.2(3) . . ?
C17 C18 O5 119.5(4) . . ?
C17 C18 C19 120.2(4) . . ?
O5 C18 C19 120.1(4) . . ?
N6 C27 N5 126.1(4) . . ?
N6 C27 N8 117.3(4) . . ?
N5 C27 N8 116.5(4) . . ?
O4 C17 C18 115.1(4) . . ?
O4 C17 C16 124.7(4) . . ?
C18 C17 C16 120.2(4) . . ?
C32 N11 N10 117.4(4) . . ?
C16 C15 C20 119.6(4) . . ?
C16 C15 C24 121.5(4) . . ?
C20 C15 C24 118.8(4) . . ?
N6 C28 C25 124.6(4) . . ?
N11 C32 C33 116.3(4) . . ?
O6 C19 C20 125.0(4) . . ?
O6 C19 C18 115.8(4) . . ?
C20 C19 C18 119.3(4) . . ?
C19 C20 C15 120.2(4) . . ?
O10 N12 O11 124.3(4) . . ?
O10 N12 C36 119.7(5) . . ?
O11 N12 C36 116.0(5) . . ?
C34 C33 O9 109.8(4) . . ?
C34 C33 C32 133.8(4) . . ?
O9 C33 C32 116.3(4) . . ?
O7 C30 N9 126.3(4) . . ?
O7 C30 C29 125.9(4) . . ?
N9 C30 C29 107.9(4) . . ?
N10 C29 C30 101.7(3) . . ?
C36 C35 C34 105.1(4) . . ?
C33 C34 C35 107.6(4) . . ?
C44 O14 C41 104.4(3) . . ?
N15 N14 C39 120.2(3) . . ?
N15 N14 C37 127.9(3) . . ?
C39 N14 C37 111.7(4) . . ?
C38 N13 C39 112.2(4) . . ?
C43 C44 O14 113.7(4) . . ?
C43 C44 N16 131.3(5) . . ?
O14 C44 N16 115.1(4) . . ?
O13 C39 N13 126.7(4) . . ?
O13 C39 N14 126.4(4) . . ?
N13 C39 N14 106.8(4) . . ?
C40 N15 N14 117.1(4) . . ?
O16 N16 O15 125.2(4) . . ?
O16 N16 C44 119.3(5) . . ?
O15 N16 C44 115.5(5) . . ?
N15 C40 C41 117.1(4) . . ?
C42 C41 O14 109.7(4) . . ?
C42 C41 C40 134.7(4) . . ?
O14 C41 C40 115.7(4) . . ?
N14 C37 C38 101.1(3) . . ?
O12 C38 N13 126.2(4) . . ?
O12 C38 C37 125.7(4) . . ?
N13 C38 C37 108.1(4) . . ?
C44 C43 C42 105.0(4) . . ?
C41 C42 C43 107.2(4) . . ?
C12 N1 C13 116.8(4) . . ?
C13 N2 C14 115.6(4) . . ?
C3 O1 C9 116.6(4) . . ?
C4 O2 C8 114.2(3) . . ?
C14 C11 C12 115.0(4) . . ?
C14 C11 C10 125.7(4) . . ?
C12 C11 C10 119.3(4) . . ?
C5 O3 C7 117.3(3) . . ?
N1 C12 N4 116.5(4) . . ?
N1 C12 C11 122.4(4) . . ?
N4 C12 C11 121.1(4) . . ?
N2 C13 N1 125.7(4) . . ?
N2 C13 N3 118.0(4) . . ?
N1 C13 N3 116.3(4) . . ?
C3 C2 C1 119.9(4) . . ?
C11 C10 C1 116.9(3) . . ?
N2 C14 C11 124.5(4) . . ?
C3 C4 O2 119.2(4) . . ?
C3 C4 C5 119.8(4) . . ?
O2 C4 C5 120.9(4) . . ?
O1 C3 C2 124.3(4) . . ?
O1 C3 C4 115.4(4) . . ?
C2 C3 C4 120.3(4) . . ?
C6 C1 C2 120.2(4) . . ?
C6 C1 C10 120.7(4) . . ?
C2 C1 C10 118.9(4) . . ?
O3 C5 C6 124.5(4) . . ?
O3 C5 C4 115.9(4) . . ?
C6 C5 C4 119.7(4) . . ?
C1 C6 C5 120.0(4) . . ?

loop_
_geom_bond_atom_site_label_1
_geom_bond_atom_site_label_2
_geom_bond_distance
_geom_bond_site_symmetry_2
_geom_bond_publ_flag
O17 C46 1.197(5) . ?
O18 C46 1.338(5) . ?
O18 C47 1.453(5) . ?
C46 C45 1.482(6) . ?
N17 O19 1.158(5) . ?
N17 O20 1.179(5) . ?
N17 C49 1.436(7) . ?
C47 C48 1.495(7) . ?
O9 C36 1.350(5) . ?
O9 C33 1.379(5) . ?
N9 C30 1.358(5) . ?
N9 C31 1.381(5) . ?
O8 C31 1.197(5) . ?
N5 C27 1.345(5) . ?
N5 C26 1.349(5) . ?
O4 C17 1.367(5) . ?
O4 C21 1.412(5) . ?
N6 C27 1.331(5) . ?
N6 C28 1.352(5) . ?
O5 C18 1.385(4) . ?
O5 C22 1.397(5) . ?
C25 C28 1.360(5) . ?
C25 C26 1.399(5) . ?
C25 C24 1.514(5) . ?
C26 N7 1.334(5) . ?
N10 N11 1.345(4) . ?
N10 C31 1.392(5) . ?
N10 C29 1.462(5) . ?
C36 C35 1.334(6) . ?
C36 N12 1.408(5) . ?
C16 C15 1.374(5) . ?
C16 C17 1.384(5) . ?
O6 C19 1.359(5) . ?
O6 C23 1.418(5) . ?
N8 C27 1.348(5) . ?
C24 C15 1.506(5) . ?
C18 C17 1.369(5) . ?
C18 C19 1.397(5) . ?
N11 C32 1.282(5) . ?
C15 C20 1.391(5) . ?
O7 C30 1.211(5) . ?
C32 C33 1.441(6) . ?
C19 C20 1.390(5) . ?
O10 N12 1.217(5) . ?
N12 O11 1.234(5) . ?
C33 C34 1.341(6) . ?
C30 C29 1.498(6) . ?
C35 C34 1.409(6) . ?
O13 C39 1.206(4) . ?
O14 C44 1.347(5) . ?
O14 C41 1.376(4) . ?
N14 N15 1.361(4) . ?
N14 C39 1.386(5) . ?
N14 C37 1.456(5) . ?
N13 C38 1.357(5) . ?
N13 C39 1.373(5) . ?
C44 C43 1.329(6) . ?
C44 N16 1.430(5) . ?
N15 C40 1.278(5) . ?
O12 C38 1.211(5) . ?
N16 O16 1.215(5) . ?
N16 O15 1.228(5) . ?
C40 C41 1.435(6) . ?
C41 C42 1.360(6) . ?
C37 C38 1.510(6) . ?
C43 C42 1.405(6) . ?
N1 C12 1.331(5) . ?
N1 C13 1.345(5) . ?
N2 C13 1.333(5) . ?
N2 C14 1.350(5) . ?
O1 C3 1.362(5) . ?
O1 C9 1.414(5) . ?
O2 C4 1.389(4) . ?
O2 C8 1.409(5) . ?
C11 C14 1.356(5) . ?
C11 C12 1.415(5) . ?
C11 C10 1.509(5) . ?
O3 C5 1.357(5) . ?
O3 C7 1.428(5) . ?
C12 N4 1.344(5) . ?
N3 C13 1.348(5) . ?
C2 C3 1.382(5) . ?
C2 C1 1.385(5) . ?
C10 C1 1.519(5) . ?
C4 C3 1.384(6) . ?
C4 C5 1.393(6) . ?
C1 C6 1.381(5) . ?
C5 C6 1.390(5) . ?
